data_7244305
loop_
_publ_author_name
'Cheplakova, Anastasia M.'
'Samsonenko, Denis G.'
'Lazarenko, Vladimir'
'Dorovatovskii, Pavel'
'Zubavichus, Yan'
'Khrustalev, Victor N.'
'Rakhmanova, Marianna I.'
'Fedin, Vladimir P.'

_publ_section_title
;
 Synthesis, supramolecular isomerism, and photoluminescence of
 scandium(III) complexes with tetrafluoroterephthalate ligand
;
_journal_name_full CrystEngComm
_journal_paper_doi 10.1039/D1CE01689J
_journal_year 2022
_chemical_formula_sum 'C16 H22 F8 N O17 Sc'
_chemical_formula_weight 697.30
_space_group_crystal_system monoclinic
_space_group_IT_number 14
_space_group_name_Hall '-P 2yn'
_space_group_name_H-M_alt 'P 1 21/n 1'
_atom_sites_solution_hydrogens difmap
_atom_sites_solution_primary dual
_atom_sites_solution_secondary difmap
_audit_creation_method SHELXL-2018/3
_audit_update_record
;
2021-12-01 deposited with the CCDC.	2022-01-26 downloaded from the CCDC.
;
_cell_angle_alpha 90
_cell_angle_beta 103.339(4)
_cell_angle_gamma 90
_cell_formula_units_Z 4
_cell_length_a 11.5295(4)
_cell_length_b 9.0506(3)
_cell_length_c 24.8337(8)
_cell_measurement_reflns_used 5553
_cell_measurement_temperature 140(2)
_cell_measurement_theta_max 28.68
_cell_measurement_theta_min 3.08
_cell_volume 2521.46(15)
_computing_cell_refinement 'CrysAlisPro 1.171.39.46 (Rigaku OD, 2018)'
_computing_data_collection 'CrysAlisPro 1.171.39.46 (Rigaku OD, 2018)'
_computing_data_reduction 'CrysAlisPro 1.171.39.46 (Rigaku OD, 2018)'
_computing_molecular_graphics 'ShelXle (H\"ubschle, 2011)'
_computing_publication_material 'CIFTAB (Sheldrick, 2015)'
_computing_structure_refinement 'SHELXL-2018 (Sheldrick, 2015)'
_computing_structure_solution 'SHELXT-2018 (Sheldrick, 2015)'
_diffrn_ambient_temperature 140(2)
_diffrn_detector 'CCD plate'
_diffrn_detector_area_resol_mean 10.6
_diffrn_detector_type AtlasS2
_diffrn_measured_fraction_theta_full 0.999
_diffrn_measured_fraction_theta_max 0.840
_diffrn_measurement_device 'four-circle diffractometer'
_diffrn_measurement_device_type 'New Xcalibur, AtlasS2'
_diffrn_measurement_method '\w scans'
_diffrn_radiation_monochromator graphite
_diffrn_radiation_probe x-ray
_diffrn_radiation_source 'fine-focus sealed tube'
_diffrn_radiation_type MoK\a
_diffrn_radiation_wavelength 0.71073
_diffrn_reflns_av_R_equivalents 0.0176
_diffrn_reflns_av_unetI/netI 0.0253
_diffrn_reflns_Laue_measured_fraction_full 0.999
_diffrn_reflns_Laue_measured_fraction_max 0.840
_diffrn_reflns_limit_h_max 14
_diffrn_reflns_limit_h_min -15
_diffrn_reflns_limit_k_max 11
_diffrn_reflns_limit_k_min -11
_diffrn_reflns_limit_l_max 31
_diffrn_reflns_limit_l_min -33
_diffrn_reflns_number 14021
_diffrn_reflns_point_group_measured_fraction_full 0.999
_diffrn_reflns_point_group_measured_fraction_max 0.840
_diffrn_reflns_theta_full 25.500
_diffrn_reflns_theta_max 28.918
_diffrn_reflns_theta_min 1.815
_diffrn_source 'sealed X-ray tube'
_exptl_absorpt_coefficient_mu 0.435
_exptl_absorpt_correction_T_max 1.00000
_exptl_absorpt_correction_T_min 0.95578
_exptl_absorpt_correction_type multi-scan
_exptl_absorpt_process_details
;
CrysAlisPro 1.171.39.46 (Rigaku Oxford Diffraction, 2018)
Empirical absorption correction using spherical harmonics,
implemented in SCALE3 ABSPACK scaling algorithm.
;
_exptl_crystal_colour colorless
_exptl_crystal_density_diffrn 1.837
_exptl_crystal_description stick
_exptl_crystal_F_000 1416
_exptl_crystal_size_max 0.33
_exptl_crystal_size_mid 0.06
_exptl_crystal_size_min 0.05
_refine_diff_density_max 0.334
_refine_diff_density_min -0.281
_refine_diff_density_rms 0.058
_refine_ls_extinction_method none
_refine_ls_goodness_of_fit_ref 1.037
_refine_ls_hydrogen_treatment refxyz
_refine_ls_matrix_type full
_refine_ls_number_parameters 461
_refine_ls_number_reflns 5761
_refine_ls_number_restraints 31
_refine_ls_restrained_S_all 1.036
_refine_ls_R_factor_all 0.0424
_refine_ls_R_factor_gt 0.0308
_refine_ls_shift/su_max 0.002
_refine_ls_shift/su_mean 0.000
_refine_ls_structure_factor_coef Fsqd
_refine_ls_weighting_details 'w=1/[\s^2^(Fo^2^)+(0.0471P)^2^+0.0360P] where P=(Fo^2^+2Fc^2^)/3'
_refine_ls_weighting_scheme calc
_refine_ls_wR_factor_gt 0.0791
_refine_ls_wR_factor_ref 0.0837
_reflns_Friedel_coverage 0.000
_reflns_number_gt 4753
_reflns_number_total 5761
_reflns_threshold_expression 'I > 2\s(I)'
_cod_data_source_file d1ce01689j2.cif
_cod_data_source_block sn895
_cod_original_sg_symbol_H-M 'P 21/n'
_cod_database_code 7244305
_shelx_shelxl_version_number 2018/3
_shelx_space_group_comment
;
The symmetry employed for this shelxl refinement is uniquely defined
by the following loop, which should always be used as a source of
symmetry information in preference to the above space-group names.
They are only intended as comments.
;
_shelx_estimated_absorpt_t_min 0.870
_shelx_estimated_absorpt_t_max 0.979

loop_
_space_group_symop_operation_xyz
'x, y, z'
'-x+1/2, y+1/2, -z+1/2'
'-x, -y, -z'
'x-1/2, -y-1/2, z-1/2'

loop_
_atom_site_label
_atom_site_type_symbol
_atom_site_fract_x
_atom_site_fract_y
_atom_site_fract_z
_atom_site_U_iso_or_equiv
_atom_site_adp_type
_atom_site_occupancy
_atom_site_site_symmetry_order
_atom_site_calc_flag
_atom_site_refinement_flags_posn
_atom_site_refinement_flags_adp
_atom_site_refinement_flags_occupancy
_atom_site_disorder_assembly
_atom_site_disorder_group
Sc1 Sc 0.50047(2) 0.63390(3) 0.74861(2) 0.00857(8) Uani 1 1 d . . . . .
O1M O 0.37174(10) 0.80918(12) 0.72856(4) 0.0150(2) Uani 1 1 d D . . . .
H11M H 0.3446(15) 0.8392(18) 0.6962(4) 0.018 Uiso 1 1 d D U . . .
H12M H 0.3618(16) 0.8731(15) 0.7520(5) 0.018 Uiso 1 1 d D U . . .
O2M O 0.63443(10) 0.80427(12) 0.76633(4) 0.0166(2) Uani 1 1 d D . . . .
H21M H 0.6594(16) 0.8419(18) 0.7981(4) 0.020 Uiso 1 1 d D U . . .
H22M H 0.6492(16) 0.8617(16) 0.7418(5) 0.020 Uiso 1 1 d D U . . .
O3M O 0.39778(10) 0.45302(12) 0.77019(4) 0.0144(2) Uani 1 1 d D . . . .
H31M H 0.3682(15) 0.3864(14) 0.7477(5) 0.017 Uiso 1 1 d D U . . .
H32M H 0.3981(16) 0.4239(18) 0.8027(4) 0.017 Uiso 1 1 d D U . . .
O4M O 0.62020(10) 0.47133(12) 0.72813(4) 0.0152(2) Uani 1 1 d D . . . .
H41M H 0.6157(16) 0.4490(17) 0.6948(4) 0.018 Uiso 1 1 d D U . . .
H42M H 0.6285(16) 0.3904(13) 0.7459(6) 0.018 Uiso 1 1 d D U . . .
O11 O 0.37772(9) 0.55562(11) 0.66699(4) 0.0129(2) Uani 1 1 d . . . . .
O12 O 0.52704(9) 0.70060(11) 0.66334(4) 0.0130(2) Uani 1 1 d . . . . .
O13 O 0.21271(10) 0.59507(12) 0.37167(4) 0.0157(2) Uani 1 1 d . . . . .
O14 O 0.40797(10) 0.62177(11) 0.37586(4) 0.0152(2) Uani 1 1 d . . . . .
C11 C 0.43744(13) 0.62704(16) 0.63922(6) 0.0100(3) Uani 1 1 d . . . . .
C12 C 0.40338(13) 0.62395(16) 0.57718(6) 0.0104(3) Uani 1 1 d . . . . .
C13 C 0.43514(13) 0.73737(16) 0.54559(6) 0.0118(3) Uani 1 1 d . . . . .
C14 C 0.40655(14) 0.73299(16) 0.48854(6) 0.0125(3) Uani 1 1 d . . . . .
C15 C 0.34546(14) 0.61542(16) 0.45949(6) 0.0111(3) Uani 1 1 d . . . . .
C16 C 0.31298(14) 0.50252(16) 0.49059(6) 0.0132(3) Uani 1 1 d . . . . .
C17 C 0.34090(14) 0.50609(16) 0.54796(6) 0.0128(3) Uani 1 1 d . . . . .
C18 C 0.31911(14) 0.61027(15) 0.39661(6) 0.0109(3) Uani 1 1 d . . . . .
F11 F 0.49296(9) 0.85786(10) 0.56939(3) 0.0189(2) Uani 1 1 d . . . . .
F12 F 0.43814(9) 0.84863(10) 0.46079(3) 0.0216(2) Uani 1 1 d . . . . .
F13 F 0.25602(10) 0.38333(10) 0.46513(4) 0.0240(2) Uani 1 1 d . . . . .
F14 F 0.30941(9) 0.38957(9) 0.57451(3) 0.0209(2) Uani 1 1 d . . . . .
O21 O 0.61756(9) 0.56673(11) 0.83187(4) 0.0127(2) Uani 1 1 d . . . . .
O22 O 0.46265(9) 0.70467(11) 0.83161(4) 0.0124(2) Uani 1 1 d . . . . .
O23 O 0.58526(10) 0.63205(11) 1.12448(4) 0.0146(2) Uani 1 1 d . . . . .
O24 O 0.77863(10) 0.60735(12) 1.12391(4) 0.0154(2) Uani 1 1 d . . . . .
C21 C 0.55243(14) 0.63533(16) 0.85793(6) 0.0104(3) Uani 1 1 d . . . . .
C22 C 0.58276(13) 0.63270(16) 0.92001(5) 0.0102(3) Uani 1 1 d . . . . .
C23 C 0.54230(14) 0.74095(16) 0.95113(6) 0.0133(3) Uani 1 1 d . . . . .
C24 C 0.56998(14) 0.73678(16) 1.00841(6) 0.0137(3) Uani 1 1 d . . . . .
C25 C 0.63905(14) 0.62542(15) 1.03814(6) 0.0106(3) Uani 1 1 d . . . . .
C26 C 0.67953(14) 0.51815(16) 1.00703(6) 0.0127(3) Uani 1 1 d . . . . .
C27 C 0.65247(14) 0.52061(16) 0.94990(6) 0.0118(3) Uani 1 1 d . . . . .
C28 C 0.67057(14) 0.62144(15) 1.10149(6) 0.0111(3) Uani 1 1 d . . . . .
F21 F 0.47744(9) 0.85482(10) 0.92657(4) 0.0245(2) Uani 1 1 d . . . . .
F22 F 0.52964(10) 0.84700(10) 1.03551(4) 0.0256(2) Uani 1 1 d . . . . .
F23 F 0.74544(9) 0.40468(10) 1.03275(3) 0.0229(2) Uani 1 1 d . . . . .
F24 F 0.69364(9) 0.40965(10) 0.92403(3) 0.0206(2) Uani 1 1 d . . . . .
N1 N 0.45450(13) 0.12785(16) 0.63928(6) 0.0165(3) Uani 1 1 d D . . . .
H1 H 0.5184(12) 0.0734(17) 0.6556(6) 0.020 Uiso 1 1 d D U . . .
H2 H 0.4079(14) 0.0655(16) 0.6154(6) 0.020 Uiso 1 1 d D U . . .
H3 H 0.4752(16) 0.2079(14) 0.6224(7) 0.020 Uiso 1 1 d D U . . .
H4 H 0.4160(14) 0.1607(18) 0.6643(6) 0.020 Uiso 1 1 d D U . . .
O1W O 0.62949(12) 0.19038(14) 0.76128(5) 0.0292(3) Uani 1 1 d D . . . .
H11W H 0.6119(16) 0.175(2) 0.7923(5) 0.035 Uiso 1 1 d D U . . .
H12W H 0.6969(11) 0.146(2) 0.7636(8) 0.035 Uiso 1 1 d D U . . .
O2W O 0.30293(10) 0.21424(13) 0.70590(5) 0.0201(3) Uani 1 1 d D . . . .
H21W H 0.3072(15) 0.1488(16) 0.7325(6) 0.024 Uiso 1 1 d D U . . .
H22W H 0.2303(9) 0.2244(19) 0.6877(6) 0.024 Uiso 1 1 d D U . . .
O3W O 0.55401(11) 0.13345(13) 0.85572(4) 0.0191(2) Uani 1 1 d D . . . .
H31W H 0.5996(15) 0.0703(17) 0.8762(7) 0.033(6) Uiso 1 1 d D . . . .
H32W H 0.5376(18) 0.2039(16) 0.8758(7) 0.035(6) Uiso 1 1 d D . . . .
O4W O 0.34252(11) 1.03207(13) 0.79758(4) 0.0192(3) Uani 1 1 d D . . . .
H41W H 0.4107(11) 1.053(2) 0.8194(7) 0.050(7) Uiso 1 1 d D . . . .
H42W H 0.2874(13) 1.029(2) 0.8161(7) 0.042(6) Uiso 1 1 d D . . . .
O5W O 0.66273(10) -0.04936(13) 0.67251(4) 0.0184(3) Uani 1 1 d D . . . .
H51W H 0.7292(12) -0.020(2) 0.6655(8) 0.045(7) Uiso 1 1 d D . . . .
H52W H 0.6428(18) -0.1293(16) 0.6536(8) 0.052(7) Uiso 1 1 d D . . . .

loop_
_atom_site_aniso_label
_atom_site_aniso_U_11
_atom_site_aniso_U_22
_atom_site_aniso_U_33
_atom_site_aniso_U_23
_atom_site_aniso_U_13
_atom_site_aniso_U_12
Sc1 0.00967(15) 0.01162(15) 0.00410(14) -0.00007(10) 0.00093(11) -0.00011(11)
O1M 0.0205(6) 0.0178(6) 0.0052(5) 0.0006(4) 0.0003(4) 0.0067(5)
O2M 0.0218(6) 0.0207(6) 0.0061(5) -0.0005(4) 0.0009(4) -0.0092(5)
O3M 0.0209(6) 0.0170(6) 0.0047(5) 0.0009(4) 0.0016(4) -0.0057(5)
O4M 0.0206(6) 0.0200(6) 0.0050(5) -0.0001(4) 0.0029(4) 0.0062(5)
O11 0.0153(6) 0.0167(5) 0.0067(5) 0.0009(4) 0.0027(4) -0.0018(4)
O12 0.0153(6) 0.0155(5) 0.0070(5) -0.0011(4) 0.0003(4) -0.0030(5)
O13 0.0153(6) 0.0215(6) 0.0088(5) 0.0011(4) -0.0004(4) -0.0017(5)
O14 0.0171(6) 0.0201(6) 0.0097(5) -0.0023(4) 0.0055(4) -0.0017(5)
C11 0.0117(7) 0.0112(7) 0.0071(7) 0.0006(6) 0.0021(6) 0.0021(6)
C12 0.0108(7) 0.0128(7) 0.0072(7) -0.0003(6) 0.0015(6) 0.0013(6)
C13 0.0131(8) 0.0128(7) 0.0093(7) -0.0029(6) 0.0021(6) -0.0024(6)
C14 0.0159(8) 0.0129(7) 0.0093(7) 0.0024(6) 0.0040(6) -0.0009(6)
C15 0.0131(8) 0.0136(7) 0.0063(6) 0.0001(6) 0.0015(6) 0.0024(6)
C16 0.0161(8) 0.0112(7) 0.0106(7) -0.0032(6) -0.0002(6) -0.0023(6)
C17 0.0176(8) 0.0121(7) 0.0088(7) 0.0035(6) 0.0030(6) -0.0017(6)
C18 0.0163(8) 0.0081(7) 0.0074(7) -0.0009(5) 0.0007(6) -0.0004(6)
F11 0.0312(6) 0.0150(4) 0.0099(4) -0.0029(3) 0.0036(4) -0.0117(4)
F12 0.0385(6) 0.0170(4) 0.0096(4) 0.0020(4) 0.0062(4) -0.0112(4)
F13 0.0410(6) 0.0181(5) 0.0096(4) -0.0020(4) -0.0011(4) -0.0149(4)
F14 0.0343(6) 0.0162(5) 0.0103(4) 0.0029(3) 0.0012(4) -0.0126(4)
O21 0.0145(6) 0.0175(5) 0.0064(5) -0.0011(4) 0.0029(4) 0.0023(5)
O22 0.0140(6) 0.0152(5) 0.0069(5) 0.0006(4) 0.0006(4) 0.0024(4)
O23 0.0179(6) 0.0189(6) 0.0080(5) 0.0021(4) 0.0049(4) 0.0006(5)
O24 0.0153(6) 0.0211(6) 0.0084(5) -0.0011(4) 0.0002(4) -0.0001(5)
C21 0.0120(7) 0.0101(7) 0.0085(7) 0.0002(6) 0.0013(6) -0.0034(6)
C22 0.0117(7) 0.0126(7) 0.0063(6) 0.0000(6) 0.0019(6) -0.0020(6)
C23 0.0162(8) 0.0124(7) 0.0105(7) 0.0039(6) 0.0012(6) 0.0041(6)
C24 0.0200(8) 0.0131(7) 0.0090(7) -0.0035(6) 0.0054(6) 0.0025(6)
C25 0.0130(7) 0.0116(7) 0.0070(6) -0.0004(6) 0.0023(6) -0.0026(6)
C26 0.0140(8) 0.0125(7) 0.0103(7) 0.0029(6) -0.0001(6) 0.0019(6)
C27 0.0143(8) 0.0121(7) 0.0088(7) -0.0023(6) 0.0025(6) 0.0002(6)
C28 0.0169(8) 0.0088(7) 0.0067(6) 0.0002(5) 0.0010(6) -0.0009(6)
F21 0.0411(6) 0.0211(5) 0.0102(4) 0.0023(4) 0.0037(4) 0.0192(5)
F22 0.0455(7) 0.0220(5) 0.0096(4) -0.0011(4) 0.0068(4) 0.0182(5)
F23 0.0361(6) 0.0206(5) 0.0088(4) 0.0012(4) -0.0015(4) 0.0159(4)
F24 0.0329(6) 0.0187(5) 0.0092(4) -0.0021(4) 0.0026(4) 0.0133(4)
N1 0.0155(7) 0.0194(7) 0.0156(7) -0.0029(6) 0.0056(6) -0.0006(6)
O1W 0.0365(8) 0.0277(7) 0.0282(7) 0.0040(6) 0.0175(6) 0.0029(6)
O2W 0.0200(6) 0.0221(6) 0.0191(6) -0.0027(5) 0.0068(5) -0.0009(5)
O3W 0.0188(6) 0.0223(6) 0.0153(6) -0.0004(5) 0.0020(5) 0.0061(5)
O4W 0.0159(6) 0.0225(6) 0.0180(6) -0.0047(5) 0.0014(5) 0.0013(5)
O5W 0.0173(6) 0.0227(6) 0.0147(6) -0.0005(5) 0.0030(5) -0.0067(5)

loop_
_atom_type_symbol
_atom_type_description
_atom_type_scat_dispersion_real
_atom_type_scat_dispersion_imag
_atom_type_scat_source
C C 0.0033 0.0016 'International Tables Vol C Tables 4.2.6.8 and 6.1.1.4'
H H 0.0000 0.0000 'International Tables Vol C Tables 4.2.6.8 and 6.1.1.4'
N N 0.0061 0.0033 'International Tables Vol C Tables 4.2.6.8 and 6.1.1.4'
O O 0.0106 0.0060 'International Tables Vol C Tables 4.2.6.8 and 6.1.1.4'
F F 0.0171 0.0103 'International Tables Vol C Tables 4.2.6.8 and 6.1.1.4'
Sc Sc 0.2519 0.3716 'International Tables Vol C Tables 4.2.6.8 and 6.1.1.4'

loop_
_geom_angle_atom_site_label_1
_geom_angle_atom_site_label_2
_geom_angle_atom_site_label_3
_geom_angle
_geom_angle_site_symmetry_1
_geom_angle_site_symmetry_3
_geom_angle_publ_flag
O1M Sc1 O2M 86.75(5) . . ?
O1M Sc1 O3M 103.18(4) . . ?
O1M Sc1 O4M 153.32(4) . . ?
O1M Sc1 O11 76.81(4) . . ?
O1M Sc1 O12 79.86(4) . . ?
O1M Sc1 C11 76.60(4) . . ?
O1M Sc1 O21 129.81(4) . . ?
O1M Sc1 O22 74.81(4) . . ?
O1M Sc1 C21 102.41(4) . . ?
O2M Sc1 O3M 154.17(4) . . ?
O2M Sc1 O4M 93.94(4) . . ?
O2M Sc1 O11 131.82(4) . . ?
O2M Sc1 O12 75.98(4) . . ?
O2M Sc1 C11 103.93(4) . . ?
O2M Sc1 O21 76.03(4) . . ?
O2M Sc1 O22 83.83(4) . . ?
O2M Sc1 C21 78.74(4) . . ?
O3M Sc1 O11 73.98(4) . . ?
O3M Sc1 O12 128.87(4) . . ?
O3M Sc1 C11 101.57(4) . . ?
O3M Sc1 O21 79.41(4) . . ?
O3M Sc1 O22 76.10(4) . . ?
O3M Sc1 C21 75.87(4) . . ?
O4M Sc1 O3M 87.64(5) . . ?
O4M Sc1 O11 83.07(4) . . ?
O4M Sc1 O12 74.48(4) . . ?
O4M Sc1 C11 77.36(4) . . ?
O4M Sc1 O21 75.77(4) . . ?
O4M Sc1 O22 131.82(4) . . ?
O4M Sc1 C21 103.88(4) . . ?
O11 Sc1 C11 28.42(4) . . ?
O11 Sc1 C21 148.72(4) . . ?
O12 Sc1 O11 56.81(4) . . ?
O12 Sc1 C11 28.39(4) . . ?
O12 Sc1 O22 148.33(4) . . ?
O12 Sc1 C21 154.45(4) . . ?
O21 Sc1 O11 146.49(4) . . ?
O21 Sc1 O12 137.13(4) . . ?
O21 Sc1 C11 153.05(4) . . ?
O21 Sc1 O22 56.92(4) . . ?
O21 Sc1 C21 28.52(4) . . ?
O22 Sc1 O11 132.21(4) . . ?
O22 Sc1 C11 149.86(4) . . ?
O22 Sc1 C21 28.40(4) . . ?
C21 Sc1 C11 177.04(4) . . ?
Sc1 O1M H11M 123.1(11) . . ?
Sc1 O1M H12M 122.7(11) . . ?
H11M O1M H12M 111.1(14) . . ?
Sc1 O2M H21M 123.5(12) . . ?
Sc1 O2M H22M 123.1(12) . . ?
H21M O2M H22M 109.9(15) . . ?
Sc1 O3M H31M 122.8(11) . . ?
Sc1 O3M H32M 126.1(11) . . ?
H31M O3M H32M 108.7(14) . . ?
Sc1 O4M H41M 119.8(12) . . ?
Sc1 O4M H42M 117.8(12) . . ?
H41M O4M H42M 106.2(14) . . ?
C11 O11 Sc1 91.23(8) . . ?
C11 O12 Sc1 91.74(8) . . ?
O11 C11 Sc1 60.35(7) . . ?
O11 C11 C12 120.41(13) . . ?
O12 C11 Sc1 59.87(7) . . ?
O12 C11 O11 120.22(12) . . ?
O12 C11 C12 119.36(13) . . ?
C12 C11 Sc1 179.20(11) . . ?
C13 C12 C11 121.66(13) . . ?
C13 C12 C17 116.29(12) . . ?
C17 C12 C11 122.04(13) . . ?
C14 C13 C12 121.76(13) . . ?
F11 C13 C12 121.32(12) . . ?
F11 C13 C14 116.90(12) . . ?
C13 C14 C15 122.01(13) . . ?
F12 C14 C13 118.29(13) . . ?
F12 C14 C15 119.69(12) . . ?
C14 C15 C18 121.06(13) . . ?
C16 C15 C14 116.58(13) . . ?
C16 C15 C18 122.33(13) . . ?
C15 C16 C17 121.86(13) . . ?
F13 C16 C15 119.75(12) . . ?
F13 C16 C17 118.36(13) . . ?
C16 C17 C12 121.49(13) . . ?
F14 C17 C12 120.88(12) . . ?
F14 C17 C16 117.58(13) . . ?
O13 C18 O14 127.50(13) . . ?
O13 C18 C15 116.97(13) . . ?
O14 C18 C15 115.54(13) . . ?
C21 O21 Sc1 92.07(8) . . ?
C21 O22 Sc1 91.35(8) . . ?
O21 C21 Sc1 59.42(7) . . ?
O21 C21 C22 119.60(13) . . ?
O22 C21 Sc1 60.24(7) . . ?
O22 C21 O21 119.66(12) . . ?
O22 C21 C22 120.74(13) . . ?
C22 C21 Sc1 178.75(10) . . ?
C23 C22 C21 122.02(13) . . ?
C23 C22 C27 116.19(12) . . ?
C27 C22 C21 121.78(13) . . ?
C24 C23 C22 121.55(13) . . ?
F21 C23 C22 120.89(12) . . ?
F21 C23 C24 117.54(13) . . ?
C23 C24 C25 122.31(13) . . ?
F22 C24 C23 118.00(13) . . ?
F22 C24 C25 119.68(13) . . ?
C24 C25 C28 122.34(13) . . ?
C26 C25 C24 115.97(13) . . ?
C26 C25 C28 121.68(13) . . ?
C27 C26 C25 122.39(13) . . ?
F23 C26 C25 119.66(12) . . ?
F23 C26 C27 117.93(13) . . ?
C26 C27 C22 121.57(13) . . ?
F24 C27 C22 120.99(12) . . ?
F24 C27 C26 117.42(13) . . ?
O23 C28 C25 116.25(13) . . ?
O24 C28 O23 127.87(13) . . ?
O24 C28 C25 115.88(13) . . ?
H1 N1 H2 104.8(16) . . ?
H1 N1 H3 112.0(16) . . ?
H1 N1 H4 110.7(15) . . ?
H2 N1 H3 112.4(16) . . ?
H2 N1 H4 110.4(16) . . ?
H3 N1 H4 106.6(16) . . ?
H11W O1W H12W 105.1(15) . . ?
H21W O2W H22W 110.3(15) . . ?
H31W O3W H32W 109.8(16) . . ?
H41W O4W H42W 110.2(16) . . ?
H51W O5W H52W 106.5(16) . . ?

loop_
_geom_bond_atom_site_label_1
_geom_bond_atom_site_label_2
_geom_bond_distance
_geom_bond_site_symmetry_2
_geom_bond_publ_flag
Sc1 O1M 2.1509(11) . yes
Sc1 O2M 2.1548(11) . yes
Sc1 O3M 2.1592(11) . yes
Sc1 O4M 2.1571(11) . yes
Sc1 O11 2.2998(10) . yes
Sc1 O12 2.2894(10) . yes
Sc1 C11 2.6457(14) . ?
Sc1 O21 2.2759(10) . yes
Sc1 O22 2.2943(10) . yes
Sc1 C21 2.6420(14) . ?
O1M H11M 0.839(9) . ?
O1M H12M 0.847(9) . ?
O2M H21M 0.846(9) . ?
O2M H22M 0.848(9) . ?
O3M H31M 0.839(9) . ?
O3M H32M 0.847(9) . ?
O4M H41M 0.843(9) . ?
O4M H42M 0.850(9) . ?
O11 C11 1.2596(18) . ?
O12 C11 1.2584(18) . ?
O13 C18 1.2478(19) . ?
O14 C18 1.2528(19) . ?
C11 C12 1.5000(19) . ?
C12 C13 1.391(2) . ?
C12 C17 1.394(2) . ?
C13 C14 1.3790(19) . ?
C13 F11 1.3421(17) . ?
C14 C15 1.384(2) . ?
C14 F12 1.3486(17) . ?
C15 C16 1.384(2) . ?
C15 C18 1.5212(19) . ?
C16 C17 1.387(2) . ?
C16 F13 1.3429(17) . ?
C17 F14 1.3377(17) . ?
O21 C21 1.2621(18) . ?
O22 C21 1.2571(18) . ?
O23 C28 1.2496(19) . ?
O24 C28 1.2483(19) . ?
C21 C22 1.5003(19) . ?
C22 C23 1.393(2) . ?
C22 C27 1.397(2) . ?
C23 C24 1.385(2) . ?
C23 F21 1.3353(17) . ?
C24 C25 1.387(2) . ?
C24 F22 1.3449(17) . ?
C25 C26 1.387(2) . ?
C25 C28 1.5313(19) . ?
C26 C27 1.381(2) . ?
C26 F23 1.3476(17) . ?
C27 F24 1.3369(17) . ?
N1 H1 0.901(9) . ?
N1 H2 0.901(9) . ?
N1 H3 0.897(9) . ?
N1 H4 0.895(9) . ?
O1W H11W 0.852(9) . ?
O1W H12W 0.867(9) . ?
O2W H21W 0.880(9) . ?
O2W H22W 0.860(9) . ?
O3W H31W 0.859(9) . ?
O3W H32W 0.857(9) . ?
O4W H41W 0.867(9) . ?
O4W H42W 0.867(9) . ?
O5W H51W 0.866(9) . ?
O5W H52W 0.865(9) . ?
